data_7700926
loop_
_publ_author_name
'Yamashita, Mitsuki'
'Horiuchi, Shinnosuke'
'Yamamoto, Koji'
'Murahashi, Tetsuro'

_publ_section_title
;
 Photo-induced translocation of a Pd<sub>n</sub> moiety (n = 2, 7) on a
 conjugated polyene ligand.
;
_journal_issue 35
_journal_name_full 'Dalton transactions (Cambridge, England : 2003)'
_journal_page_first 13149
_journal_page_last 13153
_journal_paper_doi 10.1039/c9dt03073e
_journal_volume 48
_journal_year 2019
_chemical_formula_moiety 'C116 H72 B2 F48 Pd2'
_chemical_formula_sum 'C116 H72 B2 F48 Pd2'
_chemical_formula_weight 2612.19
_space_group_crystal_system triclinic
_space_group_IT_number 2
_space_group_name_Hall '-P 1'
_space_group_name_H-M_alt 'P -1'
_symmetry_space_group_name_Hall '-P 1'
_symmetry_space_group_name_H-M 'P -1'
_atom_sites_solution_hydrogens geom
_atom_sites_solution_primary direct
_atom_sites_solution_secondary difmap
_audit_update_record
;
2019-08-01 deposited with the CCDC.    2019-08-12 downloaded from the CCDC.
;
_cell_angle_alpha 110.283(7)
_cell_angle_beta 93.222(4)
_cell_angle_gamma 107.949(5)
_cell_formula_units_Z 1
_cell_length_a 12.726(6)
_cell_length_b 15.716(8)
_cell_length_c 17.246(8)
_cell_measurement_reflns_used 9471
_cell_measurement_temperature 93
_cell_measurement_theta_max 27.50
_cell_measurement_theta_min 3.10
_cell_volume 3026(3)
_computing_cell_refinement CrystalClear
_computing_data_collection 'CrystalClear (Rigaku, ????)'
_computing_data_reduction CrystalClear
_computing_molecular_graphics 'CrystalStructure 4.3'
_computing_publication_material 'CrystalStructure 4.3 (Rigaku, 2019)'
_computing_structure_refinement 'SHELXL Version 2017/1 (Sheldrick, 2008)'
_computing_structure_solution 'SHELXT Version 2014/5 (Sheldrick, 2014)'
_diffrn_ambient_temperature 93
_diffrn_detector_area_resol_mean 28.626
_diffrn_measured_fraction_theta_full 0.983
_diffrn_measured_fraction_theta_max 0.958
_diffrn_measurement_device_type 'Rigaku Saturn724'
_diffrn_measurement_method \w
_diffrn_radiation_type 'Mo K\a'
_diffrn_radiation_wavelength 0.71075
_diffrn_reflns_av_R_equivalents 0.0789
_diffrn_reflns_av_unetI/netI 0.1570
_diffrn_reflns_Laue_measured_fraction_full 0.983
_diffrn_reflns_Laue_measured_fraction_max 0.958
_diffrn_reflns_limit_h_max 16
_diffrn_reflns_limit_h_min -16
_diffrn_reflns_limit_k_max 20
_diffrn_reflns_limit_k_min -19
_diffrn_reflns_limit_l_max 22
_diffrn_reflns_limit_l_min -21
_diffrn_reflns_number 24566
_diffrn_reflns_point_group_measured_fraction_full 0.983
_diffrn_reflns_point_group_measured_fraction_max 0.958
_diffrn_reflns_theta_full 25.242
_diffrn_reflns_theta_max 27.476
_diffrn_reflns_theta_min 3.078
_diffrn_standards_number 0
_exptl_absorpt_coefficient_mu 0.416
_exptl_absorpt_correction_T_max 0.996
_exptl_absorpt_correction_T_min 0.720
_exptl_absorpt_correction_type multi-scan
_exptl_absorpt_process_details 'REQAB (Rigaku, 1998)'
_exptl_crystal_colour red
_exptl_crystal_density_diffrn 1.433
_exptl_crystal_density_method 'not measured'
_exptl_crystal_description platelet
_exptl_crystal_F_000 1302.00
_exptl_crystal_size_max 0.170
_exptl_crystal_size_mid 0.120
_exptl_crystal_size_min 0.010
_platon_squeeze_details
;
The refinement using the SQUEEZE/PLATON procedure resulted in a total potential solvent
accessible void volume of 226 A^3 with electron count of 86
and 217 A^3 with electron count of 58, suggesting highly disordered 3 methylene chloride
(42electrons/molecules) were contained in a unit cell.
The cell contains 3 methylene chloride molecules  
which have been treated as a diffuse contribution to the overall scattering
without specific atom positions by SQUEEZE/PLATON.
)
TITL shelxl    P -1         R = 0.15
CELL   12.7260   15.7160   17.2460    110.28     93.22    107.95
SPGR P-1
# Solvent Accessible Volume =       442
# Electrons Found in S.A.V. =       144
# Note: Atoms in Void as Cxxx and Qxxx all others
C101 0.391 0.295 0.027 !       7.53 eA-3
C102 0.754 0.651 0.063 !       7.22 eA-3
C103 0.499 0.476 0.040 !       4.44 eA-3
C104 0.391 0.448 0.403 !       4.39 eA-3
C105 0.310 0.376 0.025 !       3.57 eA-3
Q106 0.938 0.046 0.453 !       3.00 eA-3
Q107 0.829 0.700 0.192 !       2.87 eA-3
C108 0.593 0.531 0.037 !       2.87 eA-3
C109 0.467 0.475 0.419 !       2.53 eA-3
C110 0.418 0.298 0.484 !       2.47 eA-3
C111 0.469 0.412 0.434 !       2.25 eA-3
C112 0.515 0.580 0.465 !       2.19 eA-3
Q113 0.987 1.002 0.467 !       1.62 eA-3
Q114 0.172 0.290 0.458 !       1.22 eA-3
Q115 0.126 0.373 0.500 !       1.22 eA-3
Q116 0.889 0.984 0.369 !       1.19 eA-3
Q117 0.870 0.749 0.326 !       1.18 eA-3
Q118 0.674 0.289 0.181 !       1.11 eA-3
Q119 0.112 0.961 0.203 !       1.08 eA-3
Q120 0.233 0.938 0.255 !       1.06 eA-3
Q121 0.403 0.185 0.412 !       1.05 eA-3
Q122 0.990 0.988 0.405 !       1.01 eA-3
Q123 0.610 0.382 0.267 !       1.01 eA-3
Q124 0.877 0.425-0.007 !       1.01 eA-3
Q125 0.246 0.969 0.365 !       1.00 eA-3
Q126 0.956 0.749 0.362 !       0.98 eA-3
Q127 0.988 0.772 0.280 !       0.95 eA-3
Q128 0.810 0.099 0.121 !       0.93 eA-3
Q129 0.705 0.415 0.037 !       0.91 eA-3
Q130 0.815 0.661 0.482 !       0.90 eA-3
Q131 0.836 0.966 0.409 !       0.89 eA-3
Q132 0.282 0.846 0.293 !       0.86 eA-3
Q133 0.251 0.130 0.159 !       0.86 eA-3
Q134 0.720 0.327 0.001 !       0.85 eA-3
Q135 0.268 0.812 0.349 !       0.84 eA-3
Q136 0.982 0.664 0.466 !       0.84 eA-3
Q137 0.994 0.950 0.394 !       0.82 eA-3
Q138 0.565 0.344 0.168 !       0.82 eA-3
Q139 0.548 0.259 0.502 !       0.81 eA-3
Q140 0.188 0.329 0.186 !       0.79 eA-3
Q141 0.324 0.829 0.331 !       0.78 eA-3
Q142 0.010 0.344 0.482 !       0.78 eA-3
Q143 0.450 0.124 0.437 !       0.77 eA-3
Q144 0.184 0.609 0.392 !       0.75 eA-3
C145 0.570 0.484 0.437 !       0.75 eA-3
Q146 0.466 0.904 0.091 !       0.75 eA-3
Q147 0.907 0.910 0.371 !       0.74 eA-3
Q148 0.906 0.940 0.484 !       0.74 eA-3
Q149 0.988 0.751 0.236 !       0.72 eA-3
Q150 0.295 0.628 0.470 !       0.72 eA-3
Q151 0.063 0.472 0.248 !       0.72 eA-3
Q152 0.841 0.969 0.471 !       0.72 eA-3
Q153 0.496 0.047 0.127 !       0.71 eA-3
Q154 0.451 0.925 0.032 !       0.71 eA-3
Q155 0.772 0.700 0.282 !       0.70 eA-3
Q156 0.936 0.282 0.436 !       0.70 eA-3
Q157 0.667 0.022 0.295 !       0.70 eA-3
Q158 0.798 0.231 0.481 !       0.70 eA-3
Q159 0.999 0.487 0.246 !       0.69 eA-3
Q160 0.826 0.657 0.116 !       0.69 eA-3
Q161 0.078 0.530 0.110 !       0.68 eA-3
Q162 0.940 0.595 0.244 !       0.68 eA-3
Q163 0.091 0.012 0.500 !       0.67 eA-3
Q164 0.580 0.048 0.220 !       0.67 eA-3
Q165 0.588 0.959 0.170 !       0.67 eA-3
Q166 0.670 0.197 0.457 !       0.66 eA-3
Q167 0.283 0.620 0.117 !       0.66 eA-3
Q168 0.529 0.420 0.109 !       0.66 eA-3
Q169 0.113 0.675 0.029 !       0.65 eA-3
Q170 0.799 0.022 0.298 !       0.65 eA-3
Q171 0.424 0.481 0.076 !       0.64 eA-3
Q172 0.987 0.187-0.006 !       0.64 eA-3
Q173 0.688 0.249 0.395 !       0.64 eA-3
Q174 0.591 0.986 0.204 !       0.64 eA-3
Q175 0.250 0.706 0.046 !       0.63 eA-3
Q176 0.075 0.410 0.376 !       0.62 eA-3
Q177 0.578 0.716 0.216 !       0.62 eA-3
Q178 0.467 0.021 0.455 !       0.62 eA-3
Q179 0.028 0.108 0.386 !       0.62 eA-3
Q180 0.731 0.980 0.422 !       0.61 eA-3
Q181 1.000 0.307 0.089 !       0.60 eA-3
Q182 0.607 0.558 0.436 !       0.60 eA-3
Q183 0.958 0.032 0.354 !       0.60 eA-3
Q184 0.840 0.593 0.438 !       0.59 eA-3
Q185 0.541 0.874 0.119 !       0.59 eA-3
Q186 0.825 0.425 0.489 !       0.59 eA-3
Q187 0.581 0.719 0.448 !       0.58 eA-3
Q188 0.778 0.454 0.040 !       0.58 eA-3
Q189 0.589 0.252 0.378 !       0.58 eA-3
Q190 0.327 0.378 0.355 !       0.58 eA-3
Q191 0.872 0.484 0.035 !       0.58 eA-3
Q192 0.365 0.608 0.149 !       0.58 eA-3
Q193 0.656 0.350 0.238 !       0.58 eA-3
Q194 0.113 0.968 0.405 !       0.57 eA-3
Q195 0.704 0.976 0.310 !       0.56 eA-3
Q196 0.031 1.004 0.291 !       0.56 eA-3
Q197 0.844 0.976 0.296 !       0.56 eA-3
Q198 0.748 0.940 0.404 !       0.56 eA-3
Q199 0.654 0.290 0.329 !       0.55 eA-3
)
;
_refine_diff_density_max 1.93
_refine_diff_density_min -0.99
_refine_ls_extinction_method none
_refine_ls_goodness_of_fit_ref 0.958
_refine_ls_hydrogen_treatment constr
_refine_ls_number_parameters 846
_refine_ls_number_reflns 13299
_refine_ls_number_restraints 155
_refine_ls_R_factor_all 0.1186
_refine_ls_R_factor_gt 0.0825
_refine_ls_shift/su_max 0.001
_refine_ls_structure_factor_coef Fsqd
_refine_ls_weighting_details 'w = 1/[\s^2^(Fo^2^)+(0.0743P)^2^] where P=(Fo^2^+2Fc^2^)/3'
_refine_ls_weighting_scheme calc
_refine_ls_wR_factor_gt 0.1954
_refine_ls_wR_factor_ref 0.2197
_reflns_Friedel_coverage 0.000
_reflns_number_gt 6354
_reflns_number_total 13299
_reflns_threshold_expression F^2^>2.0\s(F^2^)
_cod_data_source_file c9dt03073e2.cif
_cod_data_source_block Yamashita-R875-1
_cod_depositor_comments 'Adding full bibliography for 7700926--7700927.cif.'
_cod_database_code 7700926
_platon_squeeze_void_probe_radius 1.20

loop_
_space_group_symop_id
_space_group_symop_operation_xyz
1 +X,+Y,+Z
2 -X,-Y,-Z

loop_
_atom_site_label
_atom_site_type_symbol
_atom_site_fract_x
_atom_site_fract_y
_atom_site_fract_z
_atom_site_U_iso_or_equiv
_atom_site_adp_type
_atom_site_occupancy
_atom_site_site_symmetry_order
_atom_site_calc_flag
_atom_site_refinement_flags_posn
_atom_site_refinement_flags_adp
_atom_site_refinement_flags_occupancy
_atom_site_disorder_assembly
_atom_site_disorder_group
Pd1 Pd 1.06447(3) 1.00708(3) 0.57300(3) 0.04181(17) Uani 1 1 d . . . . .
F1 F 0.1467(4) 0.5264(4) -0.0364(3) 0.0981(16) Uani 1 1 d . . . . .
F2 F 0.1593(10) 0.6612(6) 0.0340(4) 0.233(5) Uani 1 1 d . . . . .
F3 F 0.2976(5) 0.6369(7) -0.0108(4) 0.223(5) Uani 1 1 d . . . . .
F4 F 0.5318(3) 0.7282(3) 0.3312(3) 0.0997(16) Uani 1 1 d . . . . .
F5 F 0.5401(3) 0.5873(3) 0.2743(3) 0.0960(16) Uani 1 1 d . . . . .
F6 F 0.5858(3) 0.6863(3) 0.2132(3) 0.0997(16) Uani 1 1 d . . . . .
F7 F -0.3470(4) 0.3370(4) 0.2739(3) 0.137(3) Uani 1 1 d . . . . .
F8 F -0.3546(4) 0.2864(3) 0.1442(3) 0.0996(17) Uani 1 1 d . . . . .
F9 F -0.4208(4) 0.3899(4) 0.2003(5) 0.147(3) Uani 1 1 d . . . . .
F10 F -0.1872(4) 0.7310(3) 0.2856(5) 0.149(3) Uani 1 1 d . . . . .
F11 F -0.0352(5) 0.7542(3) 0.2361(4) 0.133(2) Uani 1 1 d . . . . .
F12 F -0.0426(6) 0.7679(3) 0.3520(4) 0.138(2) Uani 1 1 d . . . . .
F13 F -0.0280(3) 0.1940(2) -0.08331(19) 0.0529(9) Uani 1 1 d . . . . .
F14 F -0.1670(3) 0.1532(2) -0.02278(19) 0.0481(8) Uani 1 1 d . . . . .
F15 F -0.0702(3) 0.0611(2) -0.0624(2) 0.0568(10) Uani 1 1 d . . . . .
F16 F 0.2653(3) 0.1146(3) 0.1226(2) 0.0648(11) Uani 1 1 d . . . . .
F17 F 0.2061(3) 0.1403(3) 0.2396(3) 0.0769(13) Uani 1 1 d . . . . .
F18 F 0.3449(3) 0.2507(2) 0.2262(2) 0.0614(10) Uani 1 1 d . . . . .
F19 F 0.2457(7) 0.7796(3) 0.5178(3) 0.170(3) Uani 1 1 d . . . . .
F20 F 0.2196(7) 0.7374(4) 0.6191(3) 0.153(3) Uani 1 1 d . . . . .
F21 F 0.3723(7) 0.7424(4) 0.5687(6) 0.197(4) Uani 1 1 d . . . . .
F22 F 0.1431(8) 0.3011(4) 0.4651(4) 0.177(4) Uani 1 1 d . . . . .
F23 F 0.0731(11) 0.3903(6) 0.5719(5) 0.223(5) Uani 1 1 d . . . . .
F24A F 0.2070(9) 0.3921(7) 0.5652(7) 0.099(3) Uani 0.5 1 d . . P . .
F24B F -0.0047(9) 0.2988(7) 0.4666(7) 0.089(4) Uani 0.5 1 d . . P . .
C21 C 0.1953(4) 0.5312(3) 0.2101(3) 0.0293(11) Uani 1 1 d . . . . .
C22 C 0.1675(4) 0.5455(3) 0.1366(3) 0.0342(12) Uani 1 1 d . . . . .
C23 C 0.2512(5) 0.5938(4) 0.1014(3) 0.0387(13) Uani 1 1 d . . . . .
C24 C 0.3645(5) 0.6291(4) 0.1387(4) 0.0486(16) Uani 1 1 d . . . . .
H24 H 0.421280 0.661819 0.115002 0.058 Uiso 1 1 calc R U . . .
C25 C 0.3918(4) 0.6148(4) 0.2115(4) 0.0444(14) Uani 1 1 d . . . . .
C26 C 0.3082(4) 0.5670(4) 0.2458(4) 0.0415(14) Uani 1 1 d . . . . .
H26 H 0.329270 0.558514 0.295590 0.050 Uiso 1 1 calc R U . . .
C27 C 0.2172(8) 0.6031(5) 0.0221(5) 0.073(2) Uani 1 1 d . . . . .
C28 C 0.5120(5) 0.6540(5) 0.2560(6) 0.067(2) Uani 1 1 d . . . . .
C29 C -0.0192(4) 0.4879(3) 0.2354(3) 0.0290(11) Uani 1 1 d . . . . .
C30 C -0.1282(4) 0.4185(3) 0.2240(3) 0.0336(12) Uani 1 1 d . . . . .
H30 H -0.134960 0.354082 0.216351 0.040 Uiso 1 1 calc R U . . .
C31 C -0.2244(4) 0.4422(4) 0.2239(3) 0.0365(12) Uani 1 1 d . . . . .
C32 C -0.2200(4) 0.5348(4) 0.2375(3) 0.0377(13) Uani 1 1 d . . . . .
H32 H -0.286533 0.550205 0.237818 0.045 Uiso 1 1 calc R U . . .
C33 C -0.1150(4) 0.6055(4) 0.2509(3) 0.0356(12) Uani 1 1 d . . . . .
C34 C -0.0173(4) 0.5825(3) 0.2490(3) 0.0318(11) Uani 1 1 d . . . . .
H34 H 0.052739 0.631949 0.257056 0.038 Uiso 1 1 calc R U . . .
C35 C -0.3361(5) 0.3653(5) 0.2112(4) 0.0519(16) Uani 1 1 d . . . . .
C36 C -0.1047(5) 0.7077(5) 0.2706(5) 0.0544(17) Uani 1 1 d . . . . .
C37 C 0.0865(4) 0.3546(3) 0.1870(3) 0.0258(10) Uani 1 1 d . . . . .
C38 C 0.0146(4) 0.2988(3) 0.1091(3) 0.0278(11) Uani 1 1 d . . . . .
H38 H -0.037343 0.323390 0.090891 0.033 Uiso 1 1 calc R U . . .
C39 C 0.0161(4) 0.2084(3) 0.0569(3) 0.0292(11) Uani 1 1 d . . . . .
C40 C 0.0898(4) 0.1677(4) 0.0802(3) 0.0312(11) Uani 1 1 d . . . . .
H40 H 0.089618 0.105823 0.045211 0.037 Uiso 1 1 calc R U . . .
C41 C 0.1637(4) 0.2219(3) 0.1570(3) 0.0296(11) Uani 1 1 d . . . . .
C42 C 0.1629(4) 0.3128(3) 0.2088(3) 0.0265(10) Uani 1 1 d . . . . .
H42 H 0.215155 0.347905 0.260272 0.032 Uiso 1 1 calc R U . . .
C43 C -0.0621(4) 0.1546(3) -0.0272(3) 0.0343(12) Uani 1 1 d . . . . .
C44 C 0.2450(5) 0.1832(4) 0.1851(4) 0.0405(13) Uani 1 1 d . . . . .
C45 C 0.1309(5) 0.4914(4) 0.3449(3) 0.0395(13) Uani 1 1 d . . . . .
C46 C 0.1826(6) 0.5873(4) 0.4024(4) 0.0538(17) Uani 1 1 d . . . . .
H46 H 0.201635 0.637016 0.380859 0.065 Uiso 1 1 calc R U . . .
C47 C 0.2075(7) 0.6141(5) 0.4886(4) 0.072(2) Uani 1 1 d . . . . .
C48 C 0.1848(9) 0.5434(5) 0.5230(4) 0.099(3) Uani 1 1 d . . . . .
H48 H 0.203619 0.560259 0.581763 0.119 Uiso 1 1 calc R U . . .
C49 C 0.1344(7) 0.4487(5) 0.4687(4) 0.071(2) Uani 1 1 d . . . . .
C50 C 0.1077(5) 0.4230(4) 0.3819(3) 0.0455(15) Uani 1 1 d . . . . .
H50 H 0.072534 0.356443 0.346731 0.055 Uiso 1 1 calc R U . . .
C51 C 0.2656(13) 0.7178(6) 0.5471(5) 0.115(4) Uani 1 1 d . . . . .
C52 C 0.0956(17) 0.3613(9) 0.4989(6) 0.152(7) Uani 1 1 d . . . . .
C53 C 0.2553(6) 0.8551(5) 0.2496(5) 0.074(2) Uani 1 1 d D U . . .
H53 H 0.216570 0.804492 0.197232 0.089 Uiso 1 1 calc R U . . .
C54 C 0.2696(5) 0.9488(4) 0.2552(4) 0.0442(14) Uani 1 1 d D U . . .
H54 H 0.231655 0.963664 0.215413 0.053 Uiso 1 1 calc R U . . .
C55 C 0.3489(6) 1.0197(6) 0.3287(5) 0.082(2) Uani 1 1 d D U . . .
H55 H 0.365701 1.085608 0.336131 0.098 Uiso 1 1 calc R U . . .
C56 C 0.4039(7) 1.0019(6) 0.3904(5) 0.088(2) Uani 1 1 d D U . . .
H56 H 0.456525 1.052318 0.437526 0.106 Uiso 1 1 calc R U . . .
C57 C 0.3740(7) 0.8993(6) 0.3767(5) 0.089(2) Uani 1 1 d D U . . .
H57 H 0.414396 0.883127 0.414084 0.107 Uiso 1 1 calc R U . . .
C58 C 0.2922(6) 0.8255(5) 0.3139(5) 0.068(2) Uani 1 1 d D U . . .
H58 H 0.262563 0.761481 0.312386 0.081 Uiso 1 1 calc R U . . .
B1 B 0.0964(5) 0.4649(4) 0.2448(4) 0.0297(12) Uani 1 1 d . . . . .
C1A C 1.0201(6) 1.0104(5) 0.7086(4) 0.0353(16) Uani 0.75 1 d D . P A 1
H1A H 1.035327 1.078033 0.726562 0.042 Uiso 0.75 1 calc R U P A 1
C2A C 0.9426(10) 0.9533(12) 0.6385(8) 0.050(5) Uani 0.75 1 d D . P A 1
H2A H 0.923780 0.885211 0.620171 0.060 Uiso 0.75 1 calc R U P A 1
C3A C 0.8876(5) 0.9898(5) 0.5906(4) 0.0337(16) Uani 0.75 1 d D . P A 1
H3A H 0.892862 1.055462 0.616699 0.040 Uiso 0.75 1 calc R U P A 1
C4A C 0.8253(6) 0.9378(7) 0.5073(5) 0.0358(18) Uani 0.75 1 d D . P A 1
H4A H 0.819408 0.872166 0.479915 0.043 Uiso 0.75 1 calc R U P A 1
C5A C 0.7714(7) 0.9783(7) 0.4629(5) 0.037(2) Uani 0.75 1 d D . P A 1
H5A H 0.761966 1.038004 0.492969 0.044 Uiso 0.75 1 calc R U P A 1
C6A C 0.7322(5) 0.9335(5) 0.3770(5) 0.0377(17) Uani 0.75 1 d D . P A 1
H6A H 0.740645 0.873218 0.347805 0.045 Uiso 0.75 1 calc R U P A 1
C7A C 0.6789(12) 0.9738(10) 0.3293(7) 0.032(3) Uani 0.75 1 d D . P A 1
H7A H 0.680663 1.038358 0.355635 0.038 Uiso 0.75 1 calc R U P A 1
C8A C 0.6260(6) 0.9212(5) 0.2474(4) 0.0362(16) Uani 0.75 1 d D . P A 1
H8A H 0.630131 0.858395 0.222205 0.043 Uiso 0.75 1 calc R U P A 1
C9A C 1.0835(7) 0.9796(7) 0.7601(6) 0.034(2) Uani 0.75 1 d D . P A 1
C10A C 1.0884(7) 0.8856(5) 0.7340(6) 0.041(2) Uani 0.75 1 d D . P A 1
H10A H 1.051231 0.839090 0.679449 0.050 Uiso 0.75 1 calc R U P A 1
C11A C 1.1469(9) 0.8610(7) 0.7874(8) 0.062(3) Uani 0.75 1 d D . P A 1
H11A H 1.148387 0.797043 0.769502 0.074 Uiso 0.75 1 calc R U P A 1
C12A C 1.2041(11) 0.9283(10) 0.8676(8) 0.061(4) Uani 0.75 1 d D . P A 1
H12A H 1.243627 0.910631 0.904240 0.073 Uiso 0.75 1 calc R U P A 1
C13A C 1.2019(10) 1.0200(9) 0.8918(7) 0.053(3) Uani 0.75 1 d D . P A 1
H13A H 1.240415 1.066184 0.946127 0.063 Uiso 0.75 1 calc R U P A 1
C14A C 1.1449(8) 1.0476(6) 0.8395(7) 0.047(2) Uani 0.75 1 d D . P A 1
H14A H 1.147283 1.112622 0.857253 0.056 Uiso 0.75 1 calc R U P A 1
C15A C 0.5637(7) 0.9516(7) 0.1944(6) 0.0341(19) Uani 0.75 1 d D . P A 1
C16A C 0.5050(7) 0.8851(6) 0.1174(7) 0.045(2) Uani 0.75 1 d D . P A 1
H16A H 0.508280 0.821817 0.100207 0.054 Uiso 0.75 1 calc R U P A 1
C17A C 0.4415(15) 0.9046(10) 0.0634(10) 0.053(4) Uani 0.75 1 d D . P A 1
H17A H 0.401146 0.855813 0.010543 0.064 Uiso 0.75 1 calc R U P A 1
C18A C 0.4377(9) 0.9978(8) 0.0879(7) 0.048(3) Uani 0.75 1 d D . P A 1
H18A H 0.394450 1.012927 0.051345 0.057 Uiso 0.75 1 calc R U P A 1
C19A C 0.4987(7) 1.0712(5) 0.1679(6) 0.047(2) Uani 0.75 1 d D . P A 1
H19A H 0.496321 1.134829 0.185306 0.057 Uiso 0.75 1 calc R U P A 1
C20A C 0.5613(6) 1.0458(6) 0.2191(6) 0.039(2) Uani 0.75 1 d D . P A 1
H20A H 0.603411 1.093353 0.271915 0.047 Uiso 0.75 1 calc R U P A 1
C1B C 1.0089(14) 0.9167(14) 0.6654(11) 0.029(4) Uiso 0.25 1 d D . P A 2
H1B H 1.019789 0.865720 0.620914 0.034 Uiso 0.25 1 calc R U P A 2
C2B C 0.929(3) 0.950(2) 0.6413(14) 0.007(6) Uiso 0.25 1 d D . P A 2
H2B H 0.908119 0.993229 0.685659 0.008 Uiso 0.25 1 calc R U P A 2
C3B C 0.8751(18) 0.9272(17) 0.5599(13) 0.040(5) Uiso 0.25 1 d D . P A 2
H3B H 0.865835 0.864462 0.520535 0.048 Uiso 0.25 1 calc R U P A 2
C4B C 0.832(2) 0.9829(19) 0.5272(15) 0.048(9) Uiso 0.25 1 d D . P A 2
H4B H 0.846114 1.048995 0.560822 0.057 Uiso 0.25 1 calc R U P A 2
C5B C 0.769(2) 0.9422(16) 0.4462(13) 0.024(6) Uiso 0.25 1 d D . P A 2
H5B H 0.745154 0.873937 0.417438 0.029 Uiso 0.25 1 calc R U P A 2
C6B C 0.7400(16) 0.9955(15) 0.4052(12) 0.027(4) Uiso 0.25 1 d D . P A 2
H6B H 0.757407 1.062613 0.436875 0.033 Uiso 0.25 1 calc R U P A 2
C7B C 0.687(4) 0.959(3) 0.3207(18) 0.033(13) Uiso 0.25 1 d D . P A 2
H7B H 0.682294 0.896764 0.283299 0.040 Uiso 0.25 1 calc R U P A 2
C8B C 0.6408(15) 1.0145(15) 0.2926(11) 0.032(5) Uiso 0.25 1 d D . P A 2
H8B H 0.658630 1.079465 0.330988 0.038 Uiso 0.25 1 calc R U P A 2
C9B C 1.079(2) 0.944(2) 0.7443(13) 0.021(6) Uiso 0.25 1 d D . P A 2
C10B C 1.116(2) 0.878(2) 0.7661(16) 0.031(7) Uiso 0.25 1 d D . P A 2
H10B H 1.094297 0.812991 0.727916 0.037 Uiso 0.25 1 calc R U P A 2
C11B C 1.185(3) 0.909(2) 0.8432(19) 0.023(6) Uiso 0.25 1 d D . P A 2
H11B H 1.215270 0.865314 0.853991 0.028 Uiso 0.25 1 calc R U P A 2
C12B C 1.211(3) 1.001(2) 0.905(2) 0.034(8) Uiso 0.25 1 d D . P A 2
H12B H 1.249257 1.017134 0.960106 0.041 Uiso 0.25 1 calc R U P A 2
C13B C 1.180(2) 1.0680(18) 0.8829(16) 0.035(6) Uiso 0.25 1 d D . P A 2
H13B H 1.203641 1.133578 0.921172 0.042 Uiso 0.25 1 calc R U P A 2
C14B C 1.113(2) 1.040(2) 0.8046(17) 0.035(7) Uiso 0.25 1 d D . P A 2
H14B H 1.090207 1.086153 0.791829 0.042 Uiso 0.25 1 calc R U P A 2
C15B C 0.570(2) 0.989(3) 0.2142(14) 0.035(8) Uiso 0.25 1 d D . P A 2
C16B C 0.544(3) 0.892(2) 0.157(2) 0.081(13) Uiso 0.25 1 d D . P A 2
H16B H 0.567587 0.849161 0.174337 0.097 Uiso 0.25 1 calc R U P A 2
C17B C 0.486(4) 0.859(3) 0.075(2) 0.104(18) Uiso 0.25 1 d D . P A 2
H17B H 0.475773 0.796818 0.034443 0.125 Uiso 0.25 1 calc R U P A 2
C18B C 0.443(6) 0.924(3) 0.059(3) 0.057(16) Uiso 0.25 1 d D . P A 2
H18B H 0.391743 0.900868 0.007401 0.068 Uiso 0.25 1 calc R U P A 2
C19B C 0.471(3) 1.022(3) 0.112(2) 0.061(13) Uiso 0.25 1 d D . P A 2
H19B H 0.441510 1.063430 0.096137 0.073 Uiso 0.25 1 calc R U P A 2
C20B C 0.544(3) 1.056(2) 0.1894(18) 0.045(9) Uiso 0.25 1 d D . P A 2
H20B H 0.574562 1.122731 0.223724 0.054 Uiso 0.25 1 calc R U P A 2

loop_
_atom_site_aniso_label
_atom_site_aniso_U_11
_atom_site_aniso_U_22
_atom_site_aniso_U_33
_atom_site_aniso_U_23
_atom_site_aniso_U_13
_atom_site_aniso_U_12
Pd1 0.0328(3) 0.0535(3) 0.0442(3) 0.0271(2) 0.0101(2) 0.0118(2)
F1 0.119(4) 0.090(4) 0.061(3) 0.042(3) -0.014(3) -0.005(3)
F2 0.528(17) 0.217(8) 0.085(4) 0.080(5) 0.053(7) 0.280(10)
F3 0.129(5) 0.347(11) 0.129(5) 0.178(7) -0.022(4) -0.093(6)
F4 0.046(2) 0.081(3) 0.118(4) 0.003(3) -0.025(3) -0.002(2)
F5 0.040(2) 0.101(4) 0.161(5) 0.068(4) -0.003(3) 0.026(2)
F6 0.039(2) 0.094(4) 0.166(5) 0.057(4) 0.027(3) 0.014(2)
F7 0.096(4) 0.160(5) 0.083(3) 0.067(4) -0.009(3) -0.072(3)
F8 0.085(3) 0.061(3) 0.082(3) -0.003(2) 0.029(3) -0.035(2)
F9 0.036(2) 0.077(4) 0.319(9) 0.085(5) 0.013(4) 0.000(2)
F10 0.061(3) 0.040(2) 0.337(9) 0.049(4) 0.053(4) 0.031(2)
F11 0.222(6) 0.061(3) 0.193(6) 0.087(4) 0.148(5) 0.089(4)
F12 0.198(7) 0.043(3) 0.147(5) 0.015(3) -0.008(5) 0.037(4)
F13 0.059(2) 0.058(2) 0.0306(18) 0.0161(16) 0.0001(16) 0.0073(18)
F14 0.0352(18) 0.055(2) 0.0419(19) 0.0063(16) -0.0045(14) 0.0156(16)
F15 0.072(2) 0.0300(17) 0.047(2) -0.0082(15) -0.0164(18) 0.0213(17)
F16 0.070(3) 0.058(2) 0.060(2) -0.0038(19) -0.0079(19) 0.048(2)
F17 0.075(3) 0.100(3) 0.109(3) 0.082(3) 0.031(2) 0.053(2)
F18 0.043(2) 0.040(2) 0.089(3) 0.015(2) -0.0164(19) 0.0148(16)
F19 0.361(10) 0.037(3) 0.076(4) -0.002(3) -0.015(5) 0.056(4)
F20 0.271(9) 0.094(4) 0.062(3) -0.016(3) 0.010(4) 0.077(5)
F21 0.154(7) 0.050(3) 0.271(10) -0.040(4) -0.043(7) 0.011(4)
F22 0.347(12) 0.083(4) 0.127(6) 0.070(4) 0.029(6) 0.079(6)
F23 0.418(16) 0.156(7) 0.151(7) 0.106(6) 0.125(9) 0.108(9)
F24A 0.126(8) 0.090(7) 0.117(9) 0.083(7) 0.004(7) 0.041(7)
F24B 0.131(9) 0.053(6) 0.085(8) 0.034(6) 0.059(7) 0.018(6)
C21 0.032(3) 0.018(2) 0.034(3) 0.003(2) 0.000(2) 0.014(2)
C22 0.042(3) 0.022(3) 0.038(3) 0.012(2) 0.009(2) 0.010(2)
C23 0.050(3) 0.024(3) 0.041(3) 0.011(2) 0.012(3) 0.013(2)
C24 0.048(4) 0.023(3) 0.071(4) 0.015(3) 0.022(3) 0.009(3)
C25 0.030(3) 0.031(3) 0.068(4) 0.016(3) 0.006(3) 0.009(2)
C26 0.033(3) 0.031(3) 0.059(4) 0.016(3) 0.000(3) 0.014(2)
C27 0.128(7) 0.041(4) 0.061(5) 0.031(4) 0.026(5) 0.027(5)
C28 0.034(4) 0.057(5) 0.112(7) 0.037(5) 0.015(4) 0.015(3)
C29 0.033(3) 0.021(2) 0.032(3) 0.009(2) 0.005(2) 0.009(2)
C30 0.040(3) 0.020(2) 0.034(3) 0.008(2) 0.006(2) 0.006(2)
C31 0.031(3) 0.034(3) 0.036(3) 0.007(2) 0.010(2) 0.006(2)
C32 0.031(3) 0.039(3) 0.046(3) 0.014(3) 0.010(2) 0.018(2)
C33 0.040(3) 0.027(3) 0.044(3) 0.014(2) 0.012(3) 0.016(2)
C34 0.031(3) 0.023(2) 0.039(3) 0.011(2) 0.004(2) 0.008(2)
C35 0.034(3) 0.052(4) 0.058(4) 0.014(3) 0.016(3) 0.006(3)
C36 0.044(4) 0.039(4) 0.090(5) 0.027(4) 0.022(4) 0.021(3)
C37 0.034(3) 0.019(2) 0.023(2) 0.008(2) 0.004(2) 0.007(2)
C38 0.031(3) 0.023(2) 0.032(3) 0.012(2) 0.005(2) 0.011(2)
C39 0.033(3) 0.023(2) 0.025(3) 0.003(2) 0.005(2) 0.008(2)
C40 0.032(3) 0.025(3) 0.033(3) 0.007(2) 0.006(2) 0.011(2)
C41 0.034(3) 0.026(3) 0.032(3) 0.009(2) 0.006(2) 0.017(2)
C42 0.030(3) 0.022(2) 0.027(3) 0.007(2) 0.003(2) 0.010(2)
C43 0.039(3) 0.022(3) 0.035(3) 0.003(2) 0.004(2) 0.010(2)
C44 0.039(3) 0.036(3) 0.045(3) 0.011(3) 0.003(3) 0.018(3)
C45 0.054(4) 0.033(3) 0.036(3) 0.009(2) 0.009(3) 0.026(3)
C46 0.094(5) 0.028(3) 0.032(3) 0.003(3) -0.005(3) 0.024(3)
C47 0.130(7) 0.044(4) 0.039(4) 0.001(3) -0.007(4) 0.047(4)
C48 0.216(11) 0.065(5) 0.030(4) 0.005(4) 0.007(5) 0.085(6)
C49 0.141(7) 0.047(4) 0.034(4) 0.011(3) 0.021(4) 0.051(5)
C50 0.076(4) 0.038(3) 0.028(3) 0.010(3) 0.017(3) 0.029(3)
C51 0.242(14) 0.039(5) 0.041(5) -0.008(4) 0.011(7) 0.049(7)
C52 0.38(2) 0.124(10) 0.037(5) 0.044(6) 0.078(10) 0.187(14)
C53 0.075(5) 0.066(4) 0.073(5) 0.019(4) 0.014(4) 0.024(4)
C54 0.062(4) 0.038(3) 0.048(3) 0.022(3) 0.040(3) 0.027(3)
C55 0.089(6) 0.065(5) 0.098(6) 0.030(4) 0.044(4) 0.031(4)
C56 0.067(5) 0.098(5) 0.079(5) 0.015(5) 0.031(4) 0.019(5)
C57 0.080(6) 0.120(6) 0.095(6) 0.049(5) 0.031(4) 0.060(5)
C58 0.068(5) 0.033(3) 0.103(6) 0.017(4) -0.010(4) 0.031(3)
B1 0.036(3) 0.023(3) 0.029(3) 0.007(2) 0.002(2) 0.013(2)
C1A 0.043(4) 0.029(4) 0.041(4) 0.017(3) 0.019(3) 0.015(3)
C2A 0.030(6) 0.059(7) 0.063(8) 0.035(5) 0.026(4) 0.001(5)
C3A 0.028(4) 0.032(4) 0.048(5) 0.021(4) 0.014(3) 0.012(3)
C4A 0.023(4) 0.045(5) 0.046(5) 0.028(4) 0.016(3) 0.006(4)
C5A 0.035(4) 0.033(5) 0.048(5) 0.016(4) 0.021(4) 0.016(4)
C6A 0.027(4) 0.031(4) 0.056(5) 0.022(4) 0.012(3) 0.005(3)
C7A 0.028(5) 0.030(6) 0.040(6) 0.013(4) 0.016(4) 0.013(5)
C8A 0.036(4) 0.029(4) 0.047(5) 0.019(3) 0.008(3) 0.011(3)
C9A 0.037(5) 0.023(5) 0.037(5) 0.008(4) 0.012(3) 0.005(4)
C10A 0.041(5) 0.024(4) 0.055(6) 0.015(4) 0.010(4) 0.006(3)
C11A 0.052(6) 0.051(6) 0.103(10) 0.055(7) 0.019(6) 0.016(5)
C12A 0.045(7) 0.103(13) 0.049(8) 0.050(9) 0.011(6) 0.020(7)
C13A 0.051(6) 0.074(9) 0.035(6) 0.025(6) 0.013(4) 0.018(6)
C14A 0.045(5) 0.049(5) 0.041(6) 0.011(5) 0.013(5) 0.016(4)
C15A 0.036(4) 0.028(5) 0.036(4) 0.008(4) 0.016(3) 0.011(4)
C16A 0.037(5) 0.035(5) 0.058(7) 0.016(5) 0.015(5) 0.008(4)
C17A 0.035(6) 0.045(6) 0.056(7) 0.004(6) 0.007(5) 0.000(6)
C18A 0.032(5) 0.067(7) 0.045(6) 0.029(5) 0.000(5) 0.009(5)
C19A 0.043(5) 0.023(4) 0.069(7) 0.011(4) 0.014(4) 0.008(4)
C20A 0.031(4) 0.042(5) 0.041(5) 0.018(4) -0.001(4) 0.007(4)

loop_
_atom_type_symbol
_atom_type_description
_atom_type_scat_dispersion_real
_atom_type_scat_dispersion_imag
_atom_type_scat_source
C C 0.0033 0.0016
;
International Tables for Crystallography
(Vol. C, Tables 4.2.6.8 and 6.1.1.4)
;
H H 0.0000 0.0000
;
International Tables for Crystallography
(Vol. C, Table 6.1.1.4)
;
B B 0.0013 0.0007
;
International Tables for Crystallography
(Vol. C, Tables 4.2.6.8 and 6.1.1.4)
;
F F 0.0171 0.0103
;
International Tables for Crystallography
(Vol. C, Tables 4.2.6.8 and 6.1.1.4)
;
Pd Pd -0.9988 1.0072
;
International Tables for Crystallography
(Vol. C, Tables 4.2.6.8 and 6.1.1.4)
;

loop_
_geom_angle_atom_site_label_1
_geom_angle_atom_site_label_2
_geom_angle_atom_site_label_3
_geom_angle
_geom_angle_site_symmetry_1
_geom_angle_site_symmetry_3
C2A Pd1 C5A 149.0(4) . 2_776
C2A Pd1 C4A 172.7(3) . 2_776
C5A Pd1 C4A 37.6(2) 2_776 2_776
C2A Pd1 C3A 38.0(3) . .
C5A Pd1 C3A 171.5(3) 2_776 .
C4A Pd1 C3A 135.0(3) 2_776 .
C2A Pd1 C4B 162.0(8) . 2_776
C5A Pd1 C4B 33.6(6) 2_776 2_776
C4A Pd1 C4B 16.6(6) 2_776 2_776
C3A Pd1 C4B 137.9(6) . 2_776
C5B Pd1 C2B 154.9(7) 2_776 .
C4B Pd1 C2B 161.5(9) 2_776 .
C5B Pd1 C3B 166.0(8) 2_776 .
C4B Pd1 C3B 129.7(8) 2_776 .
C2B Pd1 C3B 35.7(5) . .
C2A Pd1 C1A 33.6(3) . .
C5A Pd1 C1A 125.6(3) 2_776 .
C4A Pd1 C1A 152.2(3) 2_776 .
C3A Pd1 C1A 62.8(2) . .
C2A Pd1 C6A 124.2(3) . 2_776
C5A Pd1 C6A 34.1(2) 2_776 2_776
C4A Pd1 C6A 63.0(2) 2_776 2_776
C3A Pd1 C6A 153.6(3) . 2_776
C1A Pd1 C6A 93.5(2) . 2_776
C5B Pd1 C1B 123.2(6) 2_776 .
C4B Pd1 C1B 142.5(7) 2_776 .
C2B Pd1 C1B 33.3(5) . .
C3B Pd1 C1B 63.1(6) . .
C5B Pd1 C6B 33.4(5) 2_776 2_776
C2A Pd1 C6B 121.6(5) . 2_776
C5A Pd1 C6B 28.4(5) 2_776 2_776
C4A Pd1 C6B 65.4(5) 2_776 2_776
C3A Pd1 C6B 159.5(5) . 2_776
C4B Pd1 C6B 61.6(7) 2_776 2_776
C2B Pd1 C6B 123.2(6) . 2_776
C3B Pd1 C6B 147.1(7) . 2_776
C1A Pd1 C6B 98.2(5) . 2_776
C6A Pd1 C6B 20.7(5) 2_776 2_776
C1B Pd1 C6B 90.2(6) . 2_776
C52 F22 F24A 61.3(9) . .
C52 F23 F24A 63.2(10) . .
C52 F24A F23 44.8(5) . .
C52 F24A F22 44.1(5) . .
F23 F24A F22 83.3(6) . .
C26 C21 C22 117.0(5) . .
C26 C21 B1 122.9(5) . .
C22 C21 B1 119.8(4) . .
C23 C22 C21 121.0(5) . .
C24 C23 C22 120.8(5) . .
C24 C23 C27 120.7(6) . .
C22 C23 C27 118.4(6) . .
C25 C24 C23 118.1(5) . .
C25 C24 H24 120.9 . .
C23 C24 H24 120.9 . .
C26 C25 C24 120.6(5) . .
C26 C25 C28 118.9(6) . .
C24 C25 C28 120.5(6) . .
C21 C26 C25 122.5(5) . .
C21 C26 H26 118.7 . .
C25 C26 H26 118.7 . .
F3 C27 F1 107.2(7) . .
F3 C27 F2 105.7(7) . .
F1 C27 F2 100.1(9) . .
F3 C27 C23 114.7(8) . .
F1 C27 C23 116.6(6) . .
F2 C27 C23 111.1(6) . .
F6 C28 F5 106.9(6) . .
F6 C28 F4 106.0(6) . .
F5 C28 F4 104.7(7) . .
F6 C28 C25 114.1(7) . .
F5 C28 C25 111.6(6) . .
F4 C28 C25 112.8(6) . .
C34 C29 C30 114.8(4) . .
C34 C29 B1 121.6(4) . .
C30 C29 B1 123.1(4) . .
C31 C30 C29 122.1(5) . .
C31 C30 H30 119.0 . .
C29 C30 H30 119.0 . .
C32 C31 C30 121.8(5) . .
C32 C31 C35 119.1(5) . .
C30 C31 C35 119.0(5) . .
C31 C32 C33 118.1(5) . .
C31 C32 H32 120.9 . .
C33 C32 H32 120.9 . .
C32 C33 C34 120.9(5) . .
C32 C33 C36 120.4(5) . .
C34 C33 C36 118.6(5) . .
C33 C34 C29 122.2(5) . .
C33 C34 H34 118.9 . .
C29 C34 H34 118.9 . .
F9 C35 F7 106.3(6) . .
F9 C35 F8 103.4(6) . .
F7 C35 F8 105.5(6) . .
F9 C35 C31 114.5(6) . .
F7 C35 C31 112.8(5) . .
F8 C35 C31 113.4(5) . .
F10 C36 F11 117.1(6) . .
F10 C36 F12 93.1(6) . .
F11 C36 F12 92.7(6) . .
F10 C36 C33 118.7(5) . .
F11 C36 C33 116.9(6) . .
F12 C36 C33 111.2(5) . .
C38 C37 C42 114.8(4) . .
C38 C37 B1 124.0(4) . .
C42 C37 B1 120.7(4) . .
C39 C38 C37 122.8(4) . .
C39 C38 H38 118.6 . .
C37 C38 H38 118.6 . .
C40 C39 C38 121.5(4) . .
C40 C39 C43 119.3(4) . .
C38 C39 C43 119.2(4) . .
C41 C40 C39 117.2(4) . .
C41 C40 H40 121.4 . .
C39 C40 H40 121.4 . .
C40 C41 C42 121.2(4) . .
C40 C41 C44 119.9(4) . .
C42 C41 C44 118.9(4) . .
C41 C42 C37 122.4(4) . .
C41 C42 H42 118.8 . .
C37 C42 H42 118.8 . .
F14 C43 F13 106.5(4) . .
F14 C43 F15 105.9(4) . .
F13 C43 F15 106.2(4) . .
F14 C43 C39 113.0(4) . .
F13 C43 C39 112.0(4) . .
F15 C43 C39 112.8(4) . .
F16 C44 F18 106.7(5) . .
F16 C44 F17 104.9(4) . .
F18 C44 F17 105.2(5) . .
F16 C44 C41 113.8(4) . .
F18 C44 C41 114.0(4) . .
F17 C44 C41 111.5(5) . .
C50 C45 C46 114.0(5) . .
C50 C45 B1 124.0(5) . .
C46 C45 B1 121.9(5) . .
C47 C46 C45 124.2(6) . .
C47 C46 H46 117.9 . .
C45 C46 H46 117.9 . .
C46 C47 C48 120.1(6) . .
C46 C47 C51 121.9(7) . .
C48 C47 C51 117.9(6) . .
C49 C48 C47 117.5(6) . .
C49 C48 H48 121.3 . .
C47 C48 H48 121.3 . .
C48 C49 C50 121.7(6) . .
C48 C49 C52 123.3(7) . .
C50 C49 C52 114.9(7) . .
C45 C50 C49 122.5(6) . .
C45 C50 H50 118.7 . .
C49 C50 H50 118.7 . .
F21 C51 F19 108.8(10) . .
F21 C51 F20 108.5(9) . .
F19 C51 F20 101.0(9) . .
F21 C51 C47 114.4(9) . .
F19 C51 C47 112.9(8) . .
F20 C51 C47 110.3(9) . .
F23 C52 F22 131.0(10) . .
F23 C52 F24B 93.3(16) . .
F22 C52 F24B 93.9(10) . .
F23 C52 C49 109.9(8) . .
F22 C52 C49 109.4(11) . .
F24B C52 C49 117.2(11) . .
F23 C52 F24A 72.0(9) . .
F22 C52 F24A 74.7(11) . .
F24B C52 F24A 144.8(10) . .
C49 C52 F24A 98.0(11) . .
C54 C53 C58 128.0(7) . .
C54 C53 H53 116.0 . .
C58 C53 H53 116.0 . .
C53 C54 C55 111.3(6) . .
C53 C54 H54 124.4 . .
C55 C54 H54 124.4 . .
C56 C55 C54 126.6(7) . .
C56 C55 H55 116.7 . .
C54 C55 H55 116.7 . .
C55 C56 C57 114.6(8) . .
C55 C56 H56 122.7 . .
C57 C56 H56 122.7 . .
C58 C57 C56 124.5(7) . .
C58 C57 H57 117.8 . .
C56 C57 H57 117.8 . .
C57 C58 C53 112.8(7) . .
C57 C58 H58 123.6 . .
C53 C58 H58 123.6 . .
C45 B1 C37 112.8(4) . .
C45 B1 C29 104.9(4) . .
C37 B1 C29 114.5(4) . .
C45 B1 C21 111.7(4) . .
C37 B1 C21 102.6(4) . .
C29 B1 C21 110.6(4) . .
C2A C1A C9A 127.0(9) . .
C2A C1A Pd1 60.2(7) . .
C9A C1A Pd1 120.6(5) . .
C2A C1A H1A 116.5 . .
C9A C1A H1A 116.5 . .
Pd1 C1A H1A 89.2 . .
C1A C2A C3A 123.3(13) . .
C1A C2A Pd1 86.2(7) . .
C3A C2A Pd1 75.8(6) . .
C1A C2A H2A 118.4 . .
C3A C2A H2A 118.4 . .
Pd1 C2A H2A 109.2 . .
C4A C3A C2A 126.3(9) . .
C4A C3A Pd1 103.1(5) . .
C2A C3A Pd1 66.2(6) . .
C4A C3A H3A 116.8 . .
C2A C3A H3A 116.8 . .
Pd1 C3A H3A 101.3 . .
C5A C4A C3A 123.6(9) . .
C5A C4A Pd1 69.5(4) . 2_776
C3A C4A Pd1 105.1(5) . 2_776
C5A C4A H4A 118.2 . .
C3A C4A H4A 118.2 . .
Pd1 C4A H4A 95.4 2_776 .
C6A C5A C4A 122.0(9) . .
C6A C5A Pd1 83.8(5) . 2_776
C4A C5A Pd1 72.9(4) . 2_776
C6A C5A H5A 119.0 . .
C4A C5A H5A 119.0 . .
Pd1 C5A H5A 114.5 2_776 .
C5A C6A C7A 123.5(9) . .
C5A C6A Pd1 62.0(4) . 2_776
C7A C6A Pd1 123.4(7) . 2_776
C5A C6A H6A 118.2 . .
C7A C6A H6A 118.2 . .
Pd1 C6A H6A 85.1 2_776 .
C8A C7A C6A 121.8(11) . .
C8A C7A H7A 119.1 . .
C6A C7A H7A 119.1 . .
C7A C8A C15A 126.8(8) . .
C7A C8A H8A 116.6 . .
C15A C8A H8A 116.6 . .
C14A C9A C10A 117.9(8) . .
C14A C9A C1A 118.5(10) . .
C10A C9A C1A 123.6(10) . .
C11A C10A C9A 120.2(8) . .
C11A C10A H10A 119.9 . .
C9A C10A H10A 119.9 . .
C10A C11A C12A 121.3(9) . .
C10A C11A H11A 119.4 . .
C12A C11A H11A 119.4 . .
C13A C12A C11A 118.5(11) . .
C13A C12A H12A 120.8 . .
C11A C12A H12A 120.8 . .
C12A C13A C14A 121.8(11) . .
C12A C13A H13A 119.1 . .
C14A C13A H13A 119.1 . .
C13A C14A C9A 120.2(9) . .
C13A C14A H14A 119.9 . .
C9A C14A H14A 119.9 . .
C16A C15A C20A 118.2(7) . .
C16A C15A C8A 118.5(9) . .
C20A C15A C8A 123.2(9) . .
C15A C16A C17A 123.7(8) . .
C15A C16A H16A 118.2 . .
C17A C16A H16A 118.2 . .
C16A C17A C18A 118.3(10) . .
C16A C17A H17A 120.8 . .
C18A C17A H17A 120.8 . .
C17A C18A C19A 120.6(9) . .
C17A C18A H18A 119.7 . .
C19A C18A H18A 119.7 . .
C20A C19A C18A 117.6(7) . .
C20A C19A H19A 121.2 . .
C18A C19A H19A 121.2 . .
C19A C20A C15A 121.5(7) . .
C19A C20A H20A 119.2 . .
C15A C20A H20A 119.2 . .
C2B C1B C9B 133(2) . .
C2B C1B Pd1 65.2(17) . .
C9B C1B Pd1 120.8(16) . .
C2B C1B H1B 113.7 . .
C9B C1B H1B 113.7 . .
Pd1 C1B H1B 83.3 . .
C1B C2B C3B 129(2) . .
C1B C2B Pd1 81.4(17) . .
C3B C2B Pd1 73.4(17) . .
C1B C2B H2B 115.7 . .
C3B C2B H2B 115.7 . .
Pd1 C2B H2B 120.1 . .
C2B C3B C4B 130(2) . .
C2B C3B Pd1 70.9(18) . .
C4B C3B Pd1 99.3(16) . .
C2B C3B H3B 114.8 . .
C4B C3B H3B 114.8 . .
Pd1 C3B H3B 101.3 . .
C5B C4B C3B 121(2) . .
C5B C4B H4B 119.6 . .
C3B C4B H4B 119.6 . .
Pd1 C4B H4B 102.7 2_776 .
C6B C5B C4B 124(2) . .
C6B C5B H5B 118.1 . .
C4B C5B H5B 118.1 . .
Pd1 C5B H5B 104.4 2_776 .
C5B C6B C7B 126(2) . .
C5B C6B H6B 117.1 . .
C7B C6B H6B 117.1 . .
Pd1 C6B H6B 97.3 2_776 .
C8B C7B C6B 120(2) . .
C8B C7B H7B 120.2 . .
C6B C7B H7B 120.2 . .
C7B C8B C15B 130(2) . .
C7B C8B H8B 115.2 . .
C15B C8B H8B 115.2 . .
C14B C9B C10B 116.6(19) . .
C14B C9B C1B 121(2) . .
C10B C9B C1B 122(2) . .
C11B C10B C9B 120(2) . .
C11B C10B H10B 119.9 . .
C9B C10B H10B 119.9 . .
C12B C11B C10B 123(3) . .
C12B C11B H11B 118.5 . .
C10B C11B H11B 118.5 . .
C11B C12B C13B 117(3) . .
C11B C12B H12B 121.5 . .
C13B C12B H12B 121.5 . .
C12B C13B C14B 121(3) . .
C12B C13B H13B 119.7 . .
C14B C13B H13B 119.7 . .
C13B C14B C9B 122(2) . .
C13B C14B H14B 119.0 . .
C9B C14B H14B 119.0 . .
C20B C15B C16B 120.6(18) . .
C20B C15B C8B 123(3) . .
C16B C15B C8B 115(3) . .
C17B C16B C15B 122(2) . .
C17B C16B H16B 118.8 . .
C15B C16B H16B 118.8 . .
C16B C17B C18B 115(2) . .
C16B C17B H17B 122.7 . .
C18B C17B H17B 122.7 . .
C19B C18B C17B 125(3) . .
C19B C18B H18B 117.6 . .
C17B C18B H18B 117.6 . .
C18B C19B C20B 118(2) . .
C18B C19B H19B 121.2 . .
C20B C19B H19B 121.2 . .
C15B C20B C19B 118(2) . .
C15B C20B H20B 120.8 . .
C19B C20B H20B 120.8 . .

loop_
_geom_bond_atom_site_label_1
_geom_bond_atom_site_label_2
_geom_bond_distance
_geom_bond_site_symmetry_2
Pd1 C5B 2.11(3) 2_776
Pd1 C2A 2.109(14) .
Pd1 C5A 2.179(8) 2_776
Pd1 C4A 2.223(7) 2_776
Pd1 C3A 2.234(7) .
Pd1 C4B 2.25(3) 2_776
Pd1 C2B 2.27(4) .
Pd1 C3B 2.31(2) .
Pd1 C1A 2.423(7) .
Pd1 C6A 2.452(7) 2_776
Pd1 C1B 2.476(18) .
Pd1 C6B 2.510(19) 2_776
F1 C27 1.290(8) .
F2 C27 1.311(10) .
F3 C27 1.260(9) .
F4 C28 1.355(9) .
F5 C28 1.331(7) .
F6 C28 1.314(8) .
F7 C35 1.304(7) .
F8 C35 1.313(7) .
F9 C35 1.278(7) .
F10 C36 1.228(7) .
F11 C36 1.277(7) .
F12 C36 1.409(8) .
F13 C43 1.343(6) .
F14 C43 1.335(6) .
F15 C43 1.350(5) .
F16 C44 1.336(6) .
F17 C44 1.366(6) .
F18 C44 1.338(6) .
F19 C51 1.319(10) .
F20 C51 1.381(12) .
F21 C51 1.286(14) .
F22 C52 1.271(12) .
F22 F24A 1.762(13) .
F23 C52 1.263(11) .
F23 F24A 1.706(13) .
F24A C52 1.602(19) .
F24B C52 1.293(19) .
C21 C26 1.387(7) .
C21 C22 1.407(7) .
C21 B1 1.653(8) .
C22 C23 1.405(7) .
C23 C24 1.398(8) .
C23 C27 1.481(9) .
C24 C25 1.394(8) .
C24 H24 0.9500 .
C25 C26 1.390(8) .
C25 C28 1.506(8) .
C26 H26 0.9500 .
C29 C34 1.414(6) .
C29 C30 1.429(7) .
C29 B1 1.632(7) .
C30 C31 1.385(7) .
C30 H30 0.9500 .
C31 C32 1.373(7) .
C31 C35 1.501(7) .
C32 C33 1.395(7) .
C32 H32 0.9500 .
C33 C34 1.398(7) .
C33 C36 1.481(7) .
C34 H34 0.9500 .
C37 C38 1.401(6) .
C37 C42 1.429(6) .
C37 B1 1.632(7) .
C38 C39 1.400(6) .
C38 H38 0.9500 .
C39 C40 1.399(7) .
C39 C43 1.509(7) .
C40 C41 1.395(6) .
C40 H40 0.9500 .
C41 C42 1.401(6) .
C41 C44 1.488(7) .
C42 H42 0.9500 .
C45 C50 1.397(7) .
C45 C46 1.402(7) .
C45 B1 1.628(8) .
C46 C47 1.385(8) .
C46 H46 0.9500 .
C47 C48 1.396(10) .
C47 C51 1.503(10) .
C48 C49 1.372(9) .
C48 H48 0.9500 .
C49 C50 1.401(8) .
C49 C52 1.583(13) .
C50 H50 0.9500 .
C53 C54 1.394(7) .
C53 C58 1.448(7) .
C53 H53 0.9500 .
C54 C55 1.431(8) .
C54 H54 0.9500 .
C55 C56 1.394(8) .
C55 H55 0.9500 .
C56 C57 1.466(8) .
C56 H56 0.9500 .
C57 C58 1.364(8) .
C57 H57 0.9500 .
C58 H58 0.9500 .
C1A C2A 1.344(12) .
C1A C9A 1.459(9) .
C1A H1A 0.9500 .
C2A C3A 1.420(11) .
C2A H2A 0.9500 .
C3A C4A 1.420(9) .
C3A H3A 0.9500 .
C4A C5A 1.419(9) .
C4A H4A 0.9500 .
C5A C6A 1.384(9) .
C5A H5A 0.9500 .
C6A C7A 1.448(10) .
C6A H6A 0.9500 .
C7A C8A 1.369(11) .
C7A H7A 0.9500 .
C8A C15A 1.464(9) .
C8A H8A 0.9500 .
C9A C14A 1.406(11) .
C9A C10A 1.410(9) .
C10A C11A 1.379(11) .
C10A H10A 0.9500 .
C11A C12A 1.400(12) .
C11A H11A 0.9500 .
C12A C13A 1.363(12) .
C12A H12A 0.9500 .
C13A C14A 1.386(12) .
C13A H13A 0.9500 .
C14A H14A 0.9500 .
C15A C16A 1.363(11) .
C15A C20A 1.403(10) .
C16A C17A 1.371(13) .
C16A H16A 0.9500 .
C17A C18A 1.394(12) .
C17A H17A 0.9500 .
C18A C19A 1.435(11) .
C18A H18A 0.9500 .
C19A C20A 1.391(11) .
C19A H19A 0.9500 .
C20A H20A 0.9500 .
C1B C2B 1.376(18) .
C1B C9B 1.430(17) .
C1B H1B 0.9500 .
C2B C3B 1.403(18) .
C2B H2B 0.9500 .
C3B C4B 1.410(18) .
C3B H3B 0.9500 .
C4B C5B 1.393(18) .
C4B H4B 0.9500 .
C5B C6B 1.383(17) .
C5B H5B 0.9500 .
C6B C7B 1.408(19) .
C6B H6B 0.9500 .
C7B C8B 1.383(19) .
C7B H7B 0.9500 .
C8B C15B 1.436(17) .
C8B H8B 0.9500 .
C9B C14B 1.409(18) .
C9B C10B 1.411(18) .
C10B C11B 1.390(19) .
C10B H10B 0.9500 .
C11B C12B 1.387(19) .
C11B H11B 0.9500 .
C12B C13B 1.397(18) .
C12B H12B 0.9500 .
C13B C14B 1.400(18) .
C13B H13B 0.9500 .
C14B H14B 0.9500 .
C15B C20B 1.381(17) .
C15B C16B 1.412(18) .
C16B C17B 1.387(18) .
C16B H16B 0.9500 .
C17B C18B 1.404(19) .
C17B H17B 0.9500 .
C18B C19B 1.402(19) .
C18B H18B 0.9500 .
C19B C20B 1.418(18) .
C19B H19B 0.9500 .
C20B H20B 0.9500 .

loop_
_geom_torsion_atom_site_label_1
_geom_torsion_atom_site_label_2
_geom_torsion_atom_site_label_3
_geom_torsion_atom_site_label_4
_geom_torsion
_geom_torsion_site_symmetry_1
_geom_torsion_site_symmetry_4
C52 F23 F24A F22 -24.6(7) . .
C52 F22 F24A F23 24.9(8) . .
C26 C21 C22 C23 0.2(7) . .
B1 C21 C22 C23 -174.0(4) . .
C21 C22 C23 C24 -0.1(8) . .
C21 C22 C23 C27 177.5(5) . .
C22 C23 C24 C25 0.1(8) . .
C27 C23 C24 C25 -177.5(5) . .
C23 C24 C25 C26 -0.1(8) . .
C23 C24 C25 C28 -178.0(5) . .
C22 C21 C26 C25 -0.3(8) . .
B1 C21 C26 C25 173.8(5) . .
C24 C25 C26 C21 0.2(8) . .
C28 C25 C26 C21 178.1(5) . .
C24 C23 C27 F3 5.7(11) . .
C22 C23 C27 F3 -172.0(8) . .
C24 C23 C27 F1 132.2(7) . .
C22 C23 C27 F1 -45.4(10) . .
C24 C23 C27 F2 -114.1(9) . .
C22 C23 C27 F2 68.3(9) . .
C26 C25 C28 F6 171.4(6) . .
C24 C25 C28 F6 -10.7(9) . .
C26 C25 C28 F5 50.1(9) . .
C24 C25 C28 F5 -132.0(7) . .
C26 C25 C28 F4 -67.5(8) . .
C24 C25 C28 F4 110.4(7) . .
C34 C29 C30 C31 1.9(7) . .
B1 C29 C30 C31 174.0(5) . .
C29 C30 C31 C32 -2.2(8) . .
C29 C30 C31 C35 179.7(5) . .
C30 C31 C32 C33 0.6(8) . .
C35 C31 C32 C33 178.7(5) . .
C31 C32 C33 C34 1.1(8) . .
C31 C32 C33 C36 -176.6(6) . .
C32 C33 C34 C29 -1.4(8) . .
C36 C33 C34 C29 176.4(5) . .
C30 C29 C34 C33 -0.1(7) . .
B1 C29 C34 C33 -172.3(5) . .
C32 C31 C35 F9 11.3(9) . .
C30 C31 C35 F9 -170.7(6) . .
C32 C31 C35 F7 -110.5(7) . .
C30 C31 C35 F7 67.6(8) . .
C32 C31 C35 F8 129.7(6) . .
C30 C31 C35 F8 -52.3(8) . .
C32 C33 C36 F10 9.4(10) . .
C34 C33 C36 F10 -168.5(7) . .
C32 C33 C36 F11 -139.9(7) . .
C34 C33 C36 F11 42.3(9) . .
C32 C33 C36 F12 115.5(6) . .
C34 C33 C36 F12 -62.3(8) . .
C42 C37 C38 C39 0.9(7) . .
B1 C37 C38 C39 173.2(5) . .
C37 C38 C39 C40 0.5(7) . .
C37 C38 C39 C43 -178.2(4) . .
C38 C39 C40 C41 -1.3(7) . .
C43 C39 C40 C41 177.4(4) . .
C39 C40 C41 C42 0.6(7) . .
C39 C40 C41 C44 -179.4(5) . .
C40 C41 C42 C37 0.8(7) . .
C44 C41 C42 C37 -179.1(5) . .
C38 C37 C42 C41 -1.6(7) . .
B1 C37 C42 C41 -174.1(5) . .
C40 C39 C43 F14 135.0(5) . .
C38 C39 C43 F14 -46.2(6) . .
C40 C39 C43 F13 -104.7(5) . .
C38 C39 C43 F13 74.1(6) . .
C40 C39 C43 F15 15.0(7) . .
C38 C39 C43 F15 -166.2(5) . .
C40 C41 C44 F16 20.9(7) . .
C42 C41 C44 F16 -159.2(5) . .
C40 C41 C44 F18 143.6(5) . .
C42 C41 C44 F18 -36.5(7) . .
C40 C41 C44 F17 -97.5(6) . .
C42 C41 C44 F17 82.4(6) . .
C50 C45 C46 C47 -1.1(10) . .
B1 C45 C46 C47 176.0(6) . .
C45 C46 C47 C48 2.3(12) . .
C45 C46 C47 C51 178.5(9) . .
C46 C47 C48 C49 -2.1(13) . .
C51 C47 C48 C49 -178.4(10) . .
C47 C48 C49 C50 0.8(14) . .
C47 C48 C49 C52 -175.4(10) . .
C46 C45 C50 C49 -0.2(9) . .
B1 C45 C50 C49 -177.3(6) . .
C48 C49 C50 C45 0.3(12) . .
C52 C49 C50 C45 176.8(9) . .
C46 C47 C51 F21 -97.1(11) . .
C48 C47 C51 F21 79.2(13) . .
C46 C47 C51 F19 28.1(16) . .
C48 C47 C51 F19 -155.6(10) . .
C46 C47 C51 F20 140.3(8) . .
C48 C47 C51 F20 -43.4(13) . .
F24A F23 C52 F22 49(2) . .
F24A F23 C52 F24B 147.4(9) . .
F24A F23 C52 C49 -92.1(14) . .
F24A F22 C52 F23 -48(2) . .
F24A F22 C52 F24B -146.2(10) . .
F24A F22 C52 C49 93.2(13) . .
C48 C49 C52 F23 27(2) . .
C50 C49 C52 F23 -149.1(13) . .
C48 C49 C52 F22 -122.7(11) . .
C50 C49 C52 F22 60.8(16) . .
C48 C49 C52 F24B 132.2(11) . .
C50 C49 C52 F24B -44.3(14) . .
C48 C49 C52 F24A -46.3(13) . .
C50 C49 C52 F24A 137.3(8) . .
F22 F24A C52 F23 143.6(11) . .
F23 F24A C52 F22 -143.6(11) . .
F23 F24A C52 F24B -69(2) . .
F22 F24A C52 F24B 74.4(18) . .
F23 F24A C52 C49 108.4(7) . .
F22 F24A C52 C49 -108.0(10) . .
C58 C53 C54 C55 12.7(9) . .
C53 C54 C55 C56 -2.3(9) . .
C54 C55 C56 C57 -0.8(11) . .
C55 C56 C57 C58 -5.8(12) . .
C56 C57 C58 C53 13.9(12) . .
C54 C53 C58 C57 -18.5(11) . .
C50 C45 B1 C37 -26.6(7) . .
C46 C45 B1 C37 156.6(5) . .
C50 C45 B1 C29 98.7(6) . .
C46 C45 B1 C29 -78.1(7) . .
C50 C45 B1 C21 -141.5(5) . .
C46 C45 B1 C21 41.6(7) . .
C38 C37 B1 C45 150.5(5) . .
C42 C37 B1 C45 -37.7(6) . .
C38 C37 B1 C29 30.6(7) . .
C42 C37 B1 C29 -157.5(4) . .
C38 C37 B1 C21 -89.2(5) . .
C42 C37 B1 C21 82.6(5) . .
C34 C29 B1 C45 83.7(6) . .
C30 C29 B1 C45 -87.9(6) . .
C34 C29 B1 C37 -152.1(5) . .
C30 C29 B1 C37 36.3(7) . .
C34 C29 B1 C21 -36.8(6) . .
C30 C29 B1 C21 151.7(5) . .
C26 C21 B1 C45 29.1(6) . .
C22 C21 B1 C45 -157.0(4) . .
C26 C21 B1 C37 -91.9(5) . .
C22 C21 B1 C37 81.9(5) . .
C26 C21 B1 C29 145.5(5) . .
C22 C21 B1 C29 -40.7(6) . .
C9A C1A C2A C3A -177.8(9) . .
Pd1 C1A C2A C3A -70.2(11) . .
C9A C1A C2A Pd1 -107.6(9) . .
C1A C2A C3A C4A 164.6(9) . .
Pd1 C2A C3A C4A 89.0(8) . .
C1A C2A C3A Pd1 75.6(11) . .
C2A C3A C4A C5A 179.6(9) . .
Pd1 C3A C4A C5A -110.5(7) . .
C2A C3A C4A Pd1 -105.3(9) . 2_776
Pd1 C3A C4A Pd1 -35.4(5) . 2_776
C3A C4A C5A C6A 166.0(7) . .
Pd1 C4A C5A C6A 71.1(7) 2_776 .
C3A C4A C5A Pd1 94.9(7) . 2_776
C4A C5A C6A C7A -178.7(10) . .
Pd1 C5A C6A C7A -113.3(9) 2_776 .
C4A C5A C6A Pd1 -65.4(7) . 2_776
C5A C6A C7A C8A -169.9(10) . .
Pd1 C6A C7A C8A 113.8(12) 2_776 .
C6A C7A C8A C15A 176.1(9) . .
C2A C1A C9A C14A -168.0(10) . .
Pd1 C1A C9A C14A 118.1(7) . .
C2A C1A C9A C10A 13.2(14) . .
Pd1 C1A C9A C10A -60.7(10) . .
C14A C9A C10A C11A 3.5(12) . .
C1A C9A C10A C11A -177.7(8) . .
C9A C10A C11A C12A -1.2(13) . .
C10A C11A C12A C13A -0.6(16) . .
C11A C12A C13A C14A 0.0(18) . .
C12A C13A C14A C9A 2.5(17) . .
C10A C9A C14A C13A -4.2(13) . .
C1A C9A C14A C13A 177.0(9) . .
C7A C8A C15A C16A -172.2(11) . .
C7A C8A C15A C20A 7.8(15) . .
C20A C15A C16A C17A -1.6(17) . .
C8A C15A C16A C17A 178.4(13) . .
C15A C16A C17A C18A 1(2) . .
C16A C17A C18A C19A 0(2) . .
C17A C18A C19A C20A 0.3(15) . .
C18A C19A C20A C15A -1.1(12) . .
C16A C15A C20A C19A 1.7(12) . .
C8A C15A C20A C19A -178.3(7) . .
C9B C1B C2B C3B 171(3) . .
Pd1 C1B C2B C3B 61(3) . .
C9B C1B C2B Pd1 110(3) . .
C1B C2B C3B C4B -150(3) . .
Pd1 C2B C3B C4B -86(3) . .
C1B C2B C3B Pd1 -64(3) . .
C2B C3B C4B C5B -172(3) . .
Pd1 C3B C4B C5B 115(3) . .
C2B C3B C4B Pd1 119(3) . 2_776
Pd1 C3B C4B Pd1 46.3(13) . 2_776
C3B C4B C5B C6B -169(2) . .
Pd1 C4B C5B C6B -80(2) 2_776 .
C3B C4B C5B Pd1 -89(3) . 2_776
C4B C5B C6B C7B 173(4) . .
Pd1 C5B C6B C7B 99(3) 2_776 .
C4B C5B C6B Pd1 74(2) . 2_776
C5B C6B C7B C8B 166(3) . .
Pd1 C6B C7B C8B -127(4) 2_776 .
C6B C7B C8B C15B -171(3) . .
C2B C1B C9B C14B -29(4) . .
Pd1 C1B C9B C14B 54(3) . .
C2B C1B C9B C10B 151(3) . .
Pd1 C1B C9B C10B -126(2) . .
C14B C9B C10B C11B -1(5) . .
C1B C9B C10B C11B 179(3) . .
C9B C10B C11B C12B 6(6) . .
C10B C11B C12B C13B -9(6) . .
C11B C12B C13B C14B 7(5) . .
C12B C13B C14B C9B -2(5) . .
C10B C9B C14B C13B -1(4) . .
C1B C9B C14B C13B 179(2) . .
C7B C8B C15B C20B -170(4) . .
C7B C8B C15B C16B -1(5) . .
C20B C15B C16B C17B -4(6) . .
C8B C15B C16B C17B -174(4) . .
C15B C16B C17B C18B -7(8) . .
C16B C17B C18B C19B 11(10) . .
C17B C18B C19B C20B -2(10) . .
C16B C15B C20B C19B 13(6) . .
C8B C15B C20B C19B -178(3) . .
C18B C19B C20B C15B -10(7) . .

loop_
_platon_squeeze_void_nr
_platon_squeeze_void_average_x
_platon_squeeze_void_average_y
_platon_squeeze_void_average_z
_platon_squeeze_void_volume
_platon_squeeze_void_count_electrons
_platon_squeeze_void_content
1 0.500 0.500 1.000 226 86 ' '
2 0.500 0.500 0.500 217 58 ' '
